data_1522219
loop_
_publ_author_name
'Woodward, P.M.'
'Sleight, A.W.'
'Du, L.-S.'
'Grey, C.P.'

_publ_section_title
;
 Structural studies and order-disorder phenomenon in a series of new
 quaternary tellurates of the type A(2+) M(4+) Te(6+) O6 and A(1+)2 M(4+)
 Te(6+) O6
;
_journal_name_full 'Journal of Solid State Chemistry'
_journal_page_first 99
_journal_page_last 116
_journal_volume 147
_journal_year 1999
_chemical_formula_sum 'Ba Ge O6 Te'
_chemical_name_systematic 'Ba (Ge Te O6)'
_space_group_IT_number 149
_symmetry_space_group_name_Hall 'P 3 2'
_symmetry_space_group_name_H-M 'P 3 1 2'
_cell_angle_alpha 90
_cell_angle_beta 90
_cell_angle_gamma 120
_cell_formula_units_Z 2
_cell_length_a 5.09496
_cell_length_b 5.09496
_cell_length_c 11.57963
_cell_volume 260.320
_citation_journal_id_ASTM JSSCBI
_cod_data_source_file Woodward_JSSCBI_1999_375.cif
_cod_data_source_block Ba1Ge1O6Te1
_cod_original_cell_volume 260.3196
_cod_original_formula_sum 'Ba1 Ge1 O6 Te1'
_cod_database_code 1522219

loop_
_symmetry_equiv_pos_as_xyz
x,y,z
-y,x-y,z
-x+y,-x,z
-y,-x,-z
x,x-y,-z
-x+y,y,-z

loop_
_atom_site_label
_atom_site_type_symbol
_atom_site_fract_x
_atom_site_fract_y
_atom_site_fract_z
_atom_site_occupancy
_atom_site_U_iso_or_equiv
Ba1 Ba+2 0 0 0.2478 1 0.0
Te1 Te+6 0.3333 0.6667 0 0.1 0.0
O2 O-2 0.406 0.002 0.4039 1 0.0
Te4 Te+6 0.6667 0.3333 0.5 0.9 0.0
Ge1 Ge+4 0.3333 0.6667 0 0.9 0.0
Ge3 Ge+4 0.3333 0.6667 0.5 0.9 0.0
O1 O-2 0.369 -0.003 0.0899 1 0.0
Te3 Te+6 0.3333 0.6667 0.5 0.1 0.0
Ge4 Ge+4 0.6667 0.3333 0.5 0.1 0.0
Te2 Te+6 0.6667 0.3333 0 0.9 0.0
Ge2 Ge+4 0.6667 0.3333 0 0.1 0.0
